data_7159051
loop_
_publ_author_name
'Uvarova, Ekaterina S.'
'Kutasevich, Anton V.'
'Lipatov, Egor S.'
'Mityanov, Vitaly S.'

_publ_section_title
;
 Assembly of isoxazol-5-one with 2-unsubstituted imidazole <i>N</i>-oxides
 and aldehydes.
;
_journal_issue 3
_journal_name_full 'Organic &amp; biomolecular chemistry'
_journal_page_first 651
_journal_page_last 659
_journal_paper_doi 10.1039/d2ob02157a
_journal_volume 21
_journal_year 2023
_chemical_formula_moiety 'C16 H15 N3 O3'
_chemical_formula_sum 'C16 H15 N3 O3'
_chemical_formula_weight 297.31
_space_group_crystal_system orthorhombic
_space_group_IT_number 33
_space_group_name_Hall 'P 2c -2n'
_space_group_name_H-M_alt 'P n a 21'
_atom_sites_solution_hydrogens mixed
_audit_creation_date 2022-11-09
_audit_creation_method
;
Olex2 1.3
(compiled 2020.11.12 svn.r5f609507 for OlexSys, GUI svn.r6408)
;
_audit_update_record
;
2022-11-14 deposited with the CCDC.	2022-12-19 downloaded from the CCDC.
;
_cell_angle_alpha 90
_cell_angle_beta 90
_cell_angle_gamma 90
_cell_formula_units_Z 4
_cell_length_a 8.0260(2)
_cell_length_b 18.0409(4)
_cell_length_c 10.1247(2)
_cell_measurement_reflns_used 9998
_cell_measurement_temperature 100
_cell_measurement_theta_max 30.52
_cell_measurement_theta_min 2.31
_cell_volume 1466.02(6)
_computing_molecular_graphics 'Olex2 1.3 (Dolomanov et al., 2009)'
_computing_publication_material 'Olex2 1.3 (Dolomanov et al., 2009)'
_computing_structure_refinement 'XL  (Sheldrick, 2008)'
_diffrn_ambient_temperature 100.0
_diffrn_measured_fraction_theta_full 1.000
_diffrn_measured_fraction_theta_max 1.000
_diffrn_measurement_device_type 'Bruker D8 Quest'
_diffrn_measurement_method '\f and \w scans'
_diffrn_radiation_type MoK\a
_diffrn_radiation_wavelength 0.71073
_diffrn_reflns_av_R_equivalents 0.0983
_diffrn_reflns_av_unetI/netI 0.0494
_diffrn_reflns_Laue_measured_fraction_full 1.000
_diffrn_reflns_Laue_measured_fraction_max 1.000
_diffrn_reflns_limit_h_max 10
_diffrn_reflns_limit_h_min -10
_diffrn_reflns_limit_k_max 23
_diffrn_reflns_limit_k_min -24
_diffrn_reflns_limit_l_max 13
_diffrn_reflns_limit_l_min -13
_diffrn_reflns_number 27619
_diffrn_reflns_point_group_measured_fraction_full 1.000
_diffrn_reflns_point_group_measured_fraction_max 1.000
_diffrn_reflns_theta_full 25.242
_diffrn_reflns_theta_max 28.998
_diffrn_reflns_theta_min 2.258
_exptl_absorpt_coefficient_mu 0.095
_exptl_absorpt_correction_T_max 0.8622
_exptl_absorpt_correction_T_min 0.7763
_exptl_absorpt_correction_type multi-scan
_exptl_absorpt_process_details
;
SADABS-2008/1 (Bruker,2008) was used for absorption correction.
wR2(int) was 0.1346 before and 0.0518 after correction.
The Ratio of minimum to maximum transmission is 0.9004.
The \l/2 correction factor is 0.0015.
;
_exptl_crystal_colour colourless
_exptl_crystal_colour_primary colourless
_exptl_crystal_density_diffrn 1.347
_exptl_crystal_description prism
_exptl_crystal_F_000 624
_exptl_crystal_size_max 0.2
_exptl_crystal_size_mid 0.1
_exptl_crystal_size_min 0.1
_refine_diff_density_max 0.225
_refine_diff_density_min -0.230
_refine_diff_density_rms 0.046
_refine_ls_abs_structure_details
;
 Refined as an inversion twin.
;
_refine_ls_abs_structure_Flack 0.4(10)
_refine_ls_extinction_method none
_refine_ls_goodness_of_fit_ref 1.022
_refine_ls_hydrogen_treatment constr
_refine_ls_matrix_type full
_refine_ls_number_parameters 203
_refine_ls_number_reflns 3887
_refine_ls_number_restraints 1
_refine_ls_restrained_S_all 1.022
_refine_ls_R_factor_all 0.0367
_refine_ls_R_factor_gt 0.0304
_refine_ls_shift/su_max 0.000
_refine_ls_shift/su_mean 0.000
_refine_ls_structure_factor_coef Fsqd
_refine_ls_weighting_details 'w=1/[\s^2^(Fo^2^)+(0.0409P)^2^] where P=(Fo^2^+2Fc^2^)/3'
_refine_ls_weighting_scheme calc
_refine_ls_wR_factor_gt 0.0718
_refine_ls_wR_factor_ref 0.0729
_reflns_Friedel_coverage 0.898
_reflns_Friedel_fraction_full 1.000
_reflns_Friedel_fraction_max 1.000
_reflns_number_gt 3337
_reflns_number_total 3887
_reflns_threshold_expression 'I > 2\s(I)'
_cod_data_source_file d2ob02157a2.cif
_cod_data_source_block uvar361
_cod_depositor_comments 'Adding full bibliography for 7159049--7159052.cif.'
_cod_database_code 7159051
_shelxl_version_number 2014/6
_shelx_space_group_comment
;
The symmetry employed for this shelxl refinement is uniquely defined
by the following loop, which should always be used as a source of
symmetry information in preference to the above space-group names.
They are only intended as comments.
;
_shelx_estimated_absorpt_t_max 0.991
_shelx_estimated_absorpt_t_min 0.981
_olex2_refinement_description
;
1. Twinned data refinement
 Scales: 0.6(10)
 0.4(10)
2. Fixed Uiso
 At 1.2 times of:
  All C(H) groups, All N(H) groups
 At 1.5 times of:
  All C(H,H,H) groups
3.a Riding coordinates:
 N3(H3)
3.b Aromatic/amide H refined with riding coordinates:
 C1(H1), C2(H2), C3(H3A), C5(H5), C6(H6)
3.c Idealised Me refined as rotating group:
 C14(H14A,H14B,H14C), C15(H15A,H15B,H15C), C16(H16A,H16B,H16C)
;
_olex2_submission_special_instructions 'No special instructions were received'

loop_
_space_group_symop_operation_xyz
'x, y, z'
'-x, -y, z+1/2'
'x+1/2, -y+1/2, z'
'-x+1/2, y+1/2, z+1/2'

loop_
_atom_site_label
_atom_site_type_symbol
_atom_site_fract_x
_atom_site_fract_y
_atom_site_fract_z
_atom_site_U_iso_or_equiv
_atom_site_adp_type
_atom_site_occupancy
_atom_site_site_symmetry_order
_atom_site_calc_flag
_atom_site_refinement_flags_posn
_atom_site_refinement_flags_adp
_atom_site_refinement_flags_occupancy
_atom_site_disorder_assembly
_atom_site_disorder_group
O1 O 0.57081(16) 0.44142(7) 0.17474(12) 0.0199(3) Uani 1 1 d . . . . .
O2 O 0.43626(16) 0.81024(6) 0.40601(14) 0.0214(3) Uani 1 1 d . . . . .
O3 O 0.64186(15) 0.37200(7) 0.35230(14) 0.0196(3) Uani 1 1 d . . . . .
N1 N 0.7001(2) 0.38359(8) 0.48447(14) 0.0175(3) Uani 1 1 d . . . . .
N2 N 0.65076(16) 0.61138(8) 0.25593(14) 0.0128(3) Uani 1 1 d . . . . .
N3 N 0.54039(16) 0.61703(7) 0.45048(13) 0.0126(3) Uani 1 1 d . . . . .
H3 H 0.5010 0.5996 0.5336 0.015 Uiso 1 1 d R U . . .
C1 C 0.9218(2) 0.53816(10) 0.85533(18) 0.0181(3) Uani 1 1 d . . . . .
H1 H 0.9708 0.5565 0.9343 0.022 Uiso 1 1 calc R U . . .
C2 C 0.8377(2) 0.47076(11) 0.85595(18) 0.0192(4) Uani 1 1 d . . . . .
H2 H 0.8301 0.4428 0.9353 0.023 Uiso 1 1 calc R U . . .
C3 C 0.7652(2) 0.44429(10) 0.74149(17) 0.0161(3) Uani 1 1 d . . . . .
H3A H 0.7085 0.3980 0.7424 0.019 Uiso 1 1 calc R U . . .
C4 C 0.77458(19) 0.48511(9) 0.62435(17) 0.0135(3) Uani 1 1 d . . . . .
C5 C 0.8607(2) 0.55253(10) 0.62373(17) 0.0151(3) Uani 1 1 d . . . . .
H5 H 0.8691 0.5805 0.5445 0.018 Uiso 1 1 calc R U . . .
C6 C 0.9341(2) 0.57852(10) 0.73954(19) 0.0174(3) Uani 1 1 d . . . . .
H6 H 0.9929 0.6242 0.7390 0.021 Uiso 1 1 calc R U . . .
C7 C 0.6172(2) 0.43942(10) 0.29156(18) 0.0149(3) Uani 1 1 d . . . . .
C8 C 0.65272(18) 0.49451(9) 0.38582(16) 0.0130(3) Uani 1 1 d . . . . .
C9 C 0.7031(2) 0.45570(9) 0.50118(16) 0.0137(3) Uani 1 1 d . . . . .
C10 C 0.61755(18) 0.57177(9) 0.36658(16) 0.0121(3) Uani 1 1 d . . . . .
C11 C 0.59135(19) 0.68293(9) 0.26930(16) 0.0136(3) Uani 1 1 d . . . . .
C12 C 0.52237(19) 0.68667(8) 0.39312(17) 0.0129(3) Uani 1 1 d . . . . .
C13 C 0.4380(2) 0.74899(9) 0.45791(17) 0.0153(3) Uani 1 1 d . . . . .
C14 C 0.3540(2) 0.73386(10) 0.58761(19) 0.0205(4) Uani 1 1 d . . . . .
H14A H 0.4375 0.7190 0.6530 0.031 Uiso 1 1 calc R U . . .
H14B H 0.2724 0.6939 0.5765 0.031 Uiso 1 1 calc R U . . .
H14C H 0.2971 0.7788 0.6180 0.031 Uiso 1 1 calc R U . . .
C15 C 0.6067(2) 0.73882(10) 0.16223(18) 0.0194(4) Uani 1 1 d . . . . .
H15A H 0.7248 0.7480 0.1438 0.029 Uiso 1 1 calc R U . . .
H15B H 0.5534 0.7851 0.1900 0.029 Uiso 1 1 calc R U . . .
H15C H 0.5520 0.7202 0.0823 0.029 Uiso 1 1 calc R U . . .
C16 C 0.7493(2) 0.58539(10) 0.14307(18) 0.0186(4) Uani 1 1 d . . . . .
H16A H 0.6743 0.5712 0.0710 0.028 Uiso 1 1 calc R U . . .
H16B H 0.8161 0.5424 0.1697 0.028 Uiso 1 1 calc R U . . .
H16C H 0.8232 0.6252 0.1131 0.028 Uiso 1 1 calc R U . . .

loop_
_atom_site_aniso_label
_atom_site_aniso_U_11
_atom_site_aniso_U_22
_atom_site_aniso_U_33
_atom_site_aniso_U_23
_atom_site_aniso_U_13
_atom_site_aniso_U_12
O1 0.0256(6) 0.0180(7) 0.0161(6) -0.0040(5) -0.0071(5) 0.0022(5)
O2 0.0285(6) 0.0121(6) 0.0237(7) 0.0010(5) 0.0041(6) 0.0025(5)
O3 0.0282(6) 0.0124(6) 0.0181(6) -0.0016(5) -0.0069(5) 0.0010(5)
N1 0.0244(7) 0.0151(7) 0.0130(7) -0.0007(6) -0.0049(6) 0.0005(6)
N2 0.0148(6) 0.0128(7) 0.0108(6) 0.0006(6) 0.0010(5) -0.0005(5)
N3 0.0151(6) 0.0108(6) 0.0119(6) 0.0007(5) 0.0003(5) 0.0005(5)
C1 0.0167(7) 0.0249(9) 0.0126(7) -0.0039(7) -0.0015(6) 0.0033(6)
C2 0.0182(7) 0.0257(9) 0.0137(8) 0.0050(7) -0.0005(6) 0.0028(7)
C3 0.0154(7) 0.0167(8) 0.0161(8) 0.0029(7) 0.0007(6) 0.0014(6)
C4 0.0122(6) 0.0152(8) 0.0132(7) -0.0002(7) 0.0000(6) 0.0028(6)
C5 0.0167(7) 0.0151(8) 0.0136(8) 0.0005(7) -0.0008(6) 0.0010(6)
C6 0.0167(7) 0.0161(8) 0.0195(8) -0.0038(7) -0.0017(7) 0.0011(6)
C7 0.0159(7) 0.0119(8) 0.0170(8) -0.0013(7) -0.0006(6) 0.0016(6)
C8 0.0141(6) 0.0137(8) 0.0111(7) -0.0007(6) -0.0010(6) 0.0000(5)
C9 0.0140(6) 0.0138(8) 0.0134(8) 0.0015(7) 0.0011(6) 0.0013(6)
C10 0.0126(6) 0.0135(7) 0.0100(7) 0.0002(6) -0.0021(6) -0.0012(6)
C11 0.0144(7) 0.0120(8) 0.0145(8) 0.0006(7) -0.0014(6) -0.0001(6)
C12 0.0140(6) 0.0106(7) 0.0142(7) 0.0018(6) -0.0005(6) -0.0006(6)
C13 0.0154(7) 0.0136(7) 0.0167(7) -0.0012(7) -0.0005(6) 0.0003(6)
C14 0.0274(9) 0.0159(8) 0.0183(9) -0.0003(7) 0.0067(7) 0.0038(7)
C15 0.0244(8) 0.0173(9) 0.0166(8) 0.0055(7) 0.0036(7) 0.0003(7)
C16 0.0220(8) 0.0192(9) 0.0146(8) -0.0020(7) 0.0065(6) 0.0013(7)

loop_
_atom_type_symbol
_atom_type_description
_atom_type_scat_dispersion_real
_atom_type_scat_dispersion_imag
_atom_type_scat_source
C C 0.0033 0.0016 'International Tables Vol C Tables 4.2.6.8 and 6.1.1.4'
H H 0.0000 0.0000 'International Tables Vol C Tables 4.2.6.8 and 6.1.1.4'
N N 0.0061 0.0033 'International Tables Vol C Tables 4.2.6.8 and 6.1.1.4'
O O 0.0106 0.0060 'International Tables Vol C Tables 4.2.6.8 and 6.1.1.4'

loop_
_geom_angle_atom_site_label_1
_geom_angle_atom_site_label_2
_geom_angle_atom_site_label_3
_geom_angle
_geom_angle_site_symmetry_1
_geom_angle_site_symmetry_3
_geom_angle_publ_flag
C7 O3 N1 109.57(12) . . ?
C9 N1 O3 105.73(13) . . ?
C10 N2 C11 110.09(14) . . ?
C10 N2 C16 125.56(14) . . ?
C11 N2 C16 124.10(14) . . ?
C10 N3 H3 121.1 . . ?
C10 N3 C12 109.62(14) . . ?
C12 N3 H3 129.2 . . ?
C2 C1 H1 120.1 . . ?
C6 C1 H1 120.1 . . ?
C6 C1 C2 119.90(17) . . ?
C1 C2 H2 119.9 . . ?
C3 C2 C1 120.18(17) . . ?
C3 C2 H2 119.9 . . ?
C2 C3 H3A 119.8 . . ?
C2 C3 C4 120.43(16) . . ?
C4 C3 H3A 119.8 . . ?
C3 C4 C5 119.24(16) . . ?
C3 C4 C9 120.53(15) . . ?
C5 C4 C9 120.14(16) . . ?
C4 C5 H5 120.1 . . ?
C6 C5 C4 119.85(16) . . ?
C6 C5 H5 120.1 . . ?
C1 C6 C5 120.38(16) . . ?
C1 C6 H6 119.8 . . ?
C5 C6 H6 119.8 . . ?
O1 C7 O3 119.65(16) . . ?
O1 C7 C8 133.38(17) . . ?
O3 C7 C8 106.97(15) . . ?
C7 C8 C9 105.50(15) . . ?
C7 C8 C10 123.64(15) . . ?
C9 C8 C10 130.26(15) . . ?
N1 C9 C4 118.29(15) . . ?
N1 C9 C8 112.17(15) . . ?
C8 C9 C4 129.06(15) . . ?
N2 C10 C8 125.84(15) . . ?
N3 C10 N2 107.20(14) . . ?
N3 C10 C8 126.90(15) . . ?
N2 C11 C15 122.25(15) . . ?
C12 C11 N2 105.93(14) . . ?
C12 C11 C15 131.82(16) . . ?
N3 C12 C13 123.58(15) . . ?
C11 C12 N3 107.16(14) . . ?
C11 C12 C13 129.22(15) . . ?
O2 C13 C12 120.34(15) . . ?
O2 C13 C14 122.33(16) . . ?
C12 C13 C14 117.33(15) . . ?
C13 C14 H14A 109.5 . . ?
C13 C14 H14B 109.5 . . ?
C13 C14 H14C 109.5 . . ?
H14A C14 H14B 109.5 . . ?
H14A C14 H14C 109.5 . . ?
H14B C14 H14C 109.5 . . ?
C11 C15 H15A 109.5 . . ?
C11 C15 H15B 109.5 . . ?
C11 C15 H15C 109.5 . . ?
H15A C15 H15B 109.5 . . ?
H15A C15 H15C 109.5 . . ?
H15B C15 H15C 109.5 . . ?
N2 C16 H16A 109.5 . . ?
N2 C16 H16B 109.5 . . ?
N2 C16 H16C 109.5 . . ?
H16A C16 H16B 109.5 . . ?
H16A C16 H16C 109.5 . . ?
H16B C16 H16C 109.5 . . ?

loop_
_geom_bond_atom_site_label_1
_geom_bond_atom_site_label_2
_geom_bond_distance
_geom_bond_site_symmetry_2
_geom_bond_publ_flag
O1 C7 1.241(2) . ?
O2 C13 1.224(2) . ?
O3 N1 1.4328(19) . ?
O3 C7 1.377(2) . ?
N1 C9 1.312(2) . ?
N2 C10 1.355(2) . ?
N2 C11 1.383(2) . ?
N2 C16 1.467(2) . ?
N3 H3 0.9519 . ?
N3 C10 1.331(2) . ?
N3 C12 1.392(2) . ?
C1 H1 0.9500 . ?
C1 C2 1.391(3) . ?
C1 C6 1.384(3) . ?
C2 H2 0.9500 . ?
C2 C3 1.382(2) . ?
C3 H3A 0.9500 . ?
C3 C4 1.398(2) . ?
C4 C5 1.399(2) . ?
C4 C9 1.472(2) . ?
C5 H5 0.9500 . ?
C5 C6 1.393(2) . ?
C6 H6 0.9500 . ?
C7 C8 1.407(2) . ?
C8 C9 1.421(2) . ?
C8 C10 1.435(2) . ?
C11 C12 1.372(2) . ?
C11 C15 1.486(2) . ?
C12 C13 1.467(2) . ?
C13 C14 1.501(2) . ?
C14 H14A 0.9800 . ?
C14 H14B 0.9800 . ?
C14 H14C 0.9800 . ?
C15 H15A 0.9800 . ?
C15 H15B 0.9800 . ?
C15 H15C 0.9800 . ?
C16 H16A 0.9800 . ?
C16 H16B 0.9800 . ?
C16 H16C 0.9800 . ?

loop_
_geom_torsion_atom_site_label_1
_geom_torsion_atom_site_label_2
_geom_torsion_atom_site_label_3
_geom_torsion_atom_site_label_4
_geom_torsion
_geom_torsion_site_symmetry_1
_geom_torsion_site_symmetry_2
_geom_torsion_site_symmetry_3
_geom_torsion_site_symmetry_4
_geom_torsion_publ_flag
O1 C7 C8 C9 -178.92(18) . . . . ?
O1 C7 C8 C10 9.2(3) . . . . ?
O3 N1 C9 C4 -173.87(13) . . . . ?
O3 N1 C9 C8 -1.11(18) . . . . ?
O3 C7 C8 C9 1.65(17) . . . . ?
O3 C7 C8 C10 -170.24(14) . . . . ?
N1 O3 C7 O1 178.10(15) . . . . ?
N1 O3 C7 C8 -2.38(17) . . . . ?
N2 C11 C12 N3 -0.66(17) . . . . ?
N2 C11 C12 C13 -178.50(15) . . . . ?
N3 C12 C13 O2 174.97(15) . . . . ?
N3 C12 C13 C14 -5.7(2) . . . . ?
C1 C2 C3 C4 -0.4(3) . . . . ?
C2 C1 C6 C5 0.9(3) . . . . ?
C2 C3 C4 C5 1.1(2) . . . . ?
C2 C3 C4 C9 177.61(15) . . . . ?
C3 C4 C5 C6 -0.7(2) . . . . ?
C3 C4 C9 N1 -30.3(2) . . . . ?
C3 C4 C9 C8 158.32(16) . . . . ?
C4 C5 C6 C1 -0.2(2) . . . . ?
C5 C4 C9 N1 146.19(16) . . . . ?
C5 C4 C9 C8 -25.2(2) . . . . ?
C6 C1 C2 C3 -0.5(3) . . . . ?
C7 O3 N1 C9 2.18(17) . . . . ?
C7 C8 C9 N1 -0.31(19) . . . . ?
C7 C8 C9 C4 171.47(16) . . . . ?
C7 C8 C10 N2 -45.5(2) . . . . ?
C7 C8 C10 N3 131.28(18) . . . . ?
C9 C4 C5 C6 -177.29(15) . . . . ?
C9 C8 C10 N2 144.72(17) . . . . ?
C9 C8 C10 N3 -38.5(3) . . . . ?
C10 N2 C11 C12 0.94(17) . . . . ?
C10 N2 C11 C15 -178.70(15) . . . . ?
C10 N3 C12 C11 0.16(17) . . . . ?
C10 N3 C12 C13 178.16(14) . . . . ?
C10 C8 C9 N1 170.84(16) . . . . ?
C10 C8 C9 C4 -17.4(3) . . . . ?
C11 N2 C10 N3 -0.84(17) . . . . ?
C11 N2 C10 C8 176.49(15) . . . . ?
C11 C12 C13 O2 -7.5(3) . . . . ?
C11 C12 C13 C14 171.83(16) . . . . ?
C12 N3 C10 N2 0.41(17) . . . . ?
C12 N3 C10 C8 -176.88(15) . . . . ?
C15 C11 C12 N3 178.93(17) . . . . ?
C15 C11 C12 C13 1.1(3) . . . . ?
C16 N2 C10 N3 173.59(15) . . . . ?
C16 N2 C10 C8 -9.1(2) . . . . ?
C16 N2 C11 C12 -173.60(15) . . . . ?
C16 N2 C11 C15 6.8(2) . . . . ?

loop_
_twin_individual_id
_twin_individual_mass_fraction_refined
1 0.6(10)
2 0.4(10)
